data_2105788
loop_
_publ_author_name
'Madusanka, Nadeesh'
'Eddleston, Mark D.'
'Arhangelskis, Mihails'
'Jones, William'

_publ_section_title
;
 Polymorphs, hydrates and solvates of a co-crystal of caffeine with
 anthranilic acid
;
_journal_issue 1
_journal_name_full 'Acta Crystallographica Section B'
_journal_page_first 72
_journal_page_last 80
_journal_paper_doi 10.1107/S2052520613033167
_journal_volume 70
_journal_year 2014
_chemical_formula_moiety 'C8 H10 N4 O2, C7 H7 N O2, H2 O'
_chemical_formula_sum 'C15 H19 N5 O5'
_chemical_formula_weight 349.35
_chemical_name_common 'caffeine:anthranilic acid monohydrate'
_space_group_IT_number 14
_symmetry_cell_setting monoclinic
_symmetry_space_group_name_Hall '-P 2ybc'
_symmetry_space_group_name_H-M 'P 1 21/c 1'
_atom_sites_solution_hydrogens geom
_atom_sites_solution_primary direct
_atom_sites_solution_secondary difmap
_audit_creation_method SHELXL-97
_cell_angle_alpha 90.00
_cell_angle_beta 103.547(2)
_cell_angle_gamma 90.00
_cell_formula_units_Z 8
_cell_length_a 10.2641(2)
_cell_length_b 26.9469(7)
_cell_length_c 11.9845(3)
_cell_measurement_reflns_used 18126
_cell_measurement_temperature 180(2)
_cell_measurement_theta_max 27.10
_cell_measurement_theta_min 1.00
_cell_volume 3222.52(13)
_computing_cell_refinement 'HKL Scalepack (Otwinowski & Minor, 1997)'
_computing_data_collection 'Collect (Nonius, 1998)'
_computing_data_reduction
;
 HKL Denzo and Scalepack (Otwinowski & Minor, 1997)
;
_computing_publication_material SHELXL-97
_computing_structure_refinement 'SHELXL-97 (Sheldrick, 2008)'
_computing_structure_solution 'SIR-92 (Altomare et al., 1994)'
_diffrn_ambient_temperature 180(2)
_diffrn_measured_fraction_theta_full 0.991
_diffrn_measured_fraction_theta_max 0.991
_diffrn_measurement_device_type 'Nonius Kappa CCD'
_diffrn_measurement_method 'Thin slice \w and \f scans'
_diffrn_radiation_source 'fine-focus sealed tube'
_diffrn_radiation_type MoK\a
_diffrn_radiation_wavelength 0.71073
_diffrn_reflns_av_R_equivalents 0.0534
_diffrn_reflns_av_sigmaI/netI 0.0909
_diffrn_reflns_limit_h_max 13
_diffrn_reflns_limit_h_min -13
_diffrn_reflns_limit_k_max 34
_diffrn_reflns_limit_k_min -34
_diffrn_reflns_limit_l_max 15
_diffrn_reflns_limit_l_min -14
_diffrn_reflns_number 18826
_diffrn_reflns_theta_full 27.11
_diffrn_reflns_theta_max 27.11
_diffrn_reflns_theta_min 3.58
_exptl_absorpt_coefficient_mu 0.110
_exptl_absorpt_correction_T_max 0.994
_exptl_absorpt_correction_T_min 0.877
_exptl_absorpt_correction_type multi-scan
_exptl_absorpt_process_details 'SORTAV (Blessing, 1995)'
_exptl_crystal_colour colourless
_exptl_crystal_density_diffrn 1.440
_exptl_crystal_density_method 'not measured'
_exptl_crystal_description block
_exptl_crystal_F_000 1472
_exptl_crystal_size_max 0.32
_exptl_crystal_size_mid 0.12
_exptl_crystal_size_min 0.10
_refine_diff_density_max 0.320
_refine_diff_density_min -0.340
_refine_diff_density_rms 0.050
_refine_ls_extinction_method none
_refine_ls_goodness_of_fit_ref 0.959
_refine_ls_hydrogen_treatment mixed
_refine_ls_matrix_type full
_refine_ls_number_parameters 469
_refine_ls_number_reflns 7046
_refine_ls_number_restraints 6
_refine_ls_restrained_S_all 0.962
_refine_ls_R_factor_all 0.1233
_refine_ls_R_factor_gt 0.0564
_refine_ls_shift/su_max 0.001
_refine_ls_shift/su_mean 0.000
_refine_ls_structure_factor_coef Fsqd
_refine_ls_weighting_details 'calc w=1/[\s^2^(Fo^2^)+(0.0830P)^2^] where P=(Fo^2^+2Fc^2^)/3'
_refine_ls_weighting_scheme calc
_refine_ls_wR_factor_gt 0.1394
_refine_ls_wR_factor_ref 0.1632
_reflns_number_gt 3701
_reflns_number_total 7046
_reflns_threshold_expression I>2\s(I)
_cod_data_source_file bi5010sup1.cif
_cod_data_source_block Monohydrate
_cod_original_sg_symbol_H-M 'P 21/c'
_cod_database_code 2105788
_cod_database_fobs_code 2105788
_publcif_datablock.id {26db218f-894c-4ffa-8ac5-e9cc26923b03}

loop_
_symmetry_equiv_pos_as_xyz
'x, y, z'
'-x, y+1/2, -z+1/2'
'-x, -y, -z'
'x, -y-1/2, z-1/2'

loop_
_atom_site_label
_atom_site_type_symbol
_atom_site_fract_x
_atom_site_fract_y
_atom_site_fract_z
_atom_site_U_iso_or_equiv
_atom_site_adp_type
_atom_site_occupancy
_atom_site_symmetry_multiplicity
_atom_site_calc_flag
_atom_site_refinement_flags
N2 N 0.7698(2) 0.11684(8) 0.56077(16) 0.0335(5) Uani 1 1 d .
N3 N 0.79013(19) 0.20275(8) 0.60224(17) 0.0361(5) Uani 1 1 d .
O3 O 0.65429(18) 0.15286(8) 0.67935(15) 0.0509(5) Uani 1 1 d .
N4 N 0.99363(19) 0.16092(8) 0.40382(17) 0.0356(5) Uani 1 1 d .
O4 O 0.92381(18) 0.25417(7) 0.52473(16) 0.0490(5) Uani 1 1 d .
N5 N 0.90393(19) 0.08753(8) 0.43110(16) 0.0343(5) Uani 1 1 d .
C8 C 0.8796(2) 0.21211(10) 0.5332(2) 0.0341(6) Uani 1 1 d .
C9 C 0.9111(2) 0.16884(10) 0.47873(19) 0.0316(6) Uani 1 1 d .
C10 C 0.8587(2) 0.12326(9) 0.49244(19) 0.0303(6) Uani 1 1 d .
C11 C 0.7334(3) 0.15690(11) 0.6184(2) 0.0382(6) Uani 1 1 d .
C12 C 0.9856(3) 0.11239(10) 0.3790(2) 0.0388(6) Uani 1 1 d .
H12 H 1.0333 0.0971 0.3292 0.047 Uiso 1 1 calc R
C13 C 0.7143(3) 0.06802(10) 0.5739(2) 0.0438(7) Uani 1 1 d .
H13A H 0.6964 0.0505 0.5003 0.066 Uiso 1 1 calc R
H13B H 0.6307 0.0718 0.5991 0.066 Uiso 1 1 calc R
H13C H 0.7787 0.0489 0.6313 0.066 Uiso 1 1 calc R
C14 C 0.7469(3) 0.24439(12) 0.6636(2) 0.0521(8) Uani 1 1 d .
H14A H 0.7571 0.2355 0.7445 0.078 Uiso 1 1 calc R
H14B H 0.6527 0.2520 0.6292 0.078 Uiso 1 1 calc R
H14C H 0.8021 0.2736 0.6582 0.078 Uiso 1 1 calc R
C15 C 1.0761(3) 0.19725(11) 0.3628(2) 0.0480(7) Uani 1 1 d .
H15A H 1.1095 0.1830 0.2997 0.072 Uiso 1 1 calc R
H15B H 1.1521 0.2065 0.4256 0.072 Uiso 1 1 calc R
H15C H 1.0225 0.2268 0.3356 0.072 Uiso 1 1 calc R
C1 C 0.5006(2) 0.19424(10) 0.3836(2) 0.0336(6) Uani 1 1 d .
N1 N 0.6345(2) 0.13733(8) 0.23640(17) 0.0415(6) Uani 1 1 d .
H1A H 0.6501 0.1694 0.2456 0.050 Uiso 1 1 calc R
H1B H 0.6753 0.1199 0.1927 0.050 Uiso 1 1 calc R
O1 O 0.42287(16) 0.21415(7) 0.44619(15) 0.0469(5) Uani 1 1 d .
H1X H 0.4398 0.2446 0.4552 0.056 Uiso 1 1 calc R
C2 C 0.4787(2) 0.14057(9) 0.3609(2) 0.0321(6) Uani 1 1 d .
O2 O 0.58178(17) 0.21937(7) 0.34845(16) 0.0479(5) Uani 1 1 d .
C3 C 0.5472(2) 0.11481(10) 0.2899(2) 0.0343(6) Uani 1 1 d .
C4 C 0.5227(3) 0.06348(10) 0.2733(2) 0.0410(7) Uani 1 1 d .
H4 H 0.5678 0.0454 0.2256 0.049 Uiso 1 1 calc R
C5 C 0.4351(3) 0.03935(11) 0.3247(2) 0.0473(7) Uani 1 1 d .
H5 H 0.4210 0.0047 0.3128 0.057 Uiso 1 1 calc R
C6 C 0.3662(3) 0.06472(10) 0.3943(2) 0.0473(7) Uani 1 1 d .
H6 H 0.3047 0.0478 0.4291 0.057 Uiso 1 1 calc R
C7 C 0.3889(3) 0.11467(10) 0.4116(2) 0.0404(7) Uani 1 1 d .
H7 H 0.3425 0.1322 0.4593 0.049 Uiso 1 1 calc R
N7 N 0.28462(19) 0.16013(7) 1.07163(15) 0.0307(5) Uani 1 1 d .
N8 N 0.23375(18) 0.07438(8) 1.05519(16) 0.0328(5) Uani 1 1 d .
O8 O 0.12952(17) 0.12623(7) 1.15614(15) 0.0442(5) Uani 1 1 d .
N9 N 0.49279(19) 0.11223(8) 0.90411(16) 0.0334(5) Uani 1 1 d .
O9 O 0.33692(17) 0.02074(6) 0.95356(15) 0.0414(5) Uani 1 1 d .
N10 N 0.45111(19) 0.18681(8) 0.96878(16) 0.0328(5) Uani 1 1 d .
C23 C 0.3253(2) 0.06300(9) 0.98755(19) 0.0302(6) Uani 1 1 d .
C24 C 0.3967(2) 0.10563(9) 0.96707(19) 0.0286(5) Uani 1 1 d .
C25 C 0.3755(2) 0.15199(9) 1.00521(19) 0.0287(5) Uani 1 1 d .
C26 C 0.2111(2) 0.12083(10) 1.0980(2) 0.0340(6) Uani 1 1 d .
C27 C 0.5204(2) 0.16079(10) 0.9076(2) 0.0384(6) Uani 1 1 d .
H27 H 0.5831 0.1753 0.8702 0.046 Uiso 1 1 calc R
C28 C 0.2631(3) 0.20962(10) 1.1138(2) 0.0419(7) Uani 1 1 d .
H28A H 0.1684 0.2187 1.0870 0.063 Uiso 1 1 calc R
H28B H 0.3187 0.2337 1.0848 0.063 Uiso 1 1 calc R
H28C H 0.2877 0.2097 1.1979 0.063 Uiso 1 1 calc R
C29 C 0.1527(3) 0.03415(11) 1.0850(2) 0.0448(7) Uani 1 1 d .
H29A H 0.0575 0.0425 1.0589 0.067 Uiso 1 1 calc R
H29B H 0.1751 0.0295 1.1684 0.067 Uiso 1 1 calc R
H29C H 0.1711 0.0034 1.0476 0.067 Uiso 1 1 calc R
C30 C 0.5485(3) 0.07380(10) 0.8426(2) 0.0466(7) Uani 1 1 d .
H30A H 0.6237 0.0876 0.8151 0.070 Uiso 1 1 calc R
H30B H 0.4791 0.0622 0.7771 0.070 Uiso 1 1 calc R
H30C H 0.5801 0.0459 0.8945 0.070 Uiso 1 1 calc R
N6 N -0.0428(2) 0.08593(9) 0.82817(17) 0.0453(6) Uani 1 1 d .
H6A H -0.0825 0.1037 0.8722 0.054 Uiso 1 1 calc R
H6B H -0.0623 0.0543 0.8167 0.054 Uiso 1 1 calc R
O6 O 0.15779(17) 0.00931(7) 0.60934(14) 0.0496(5) Uani 1 1 d .
H6X H 0.1447 -0.0215 0.6040 0.059 Uiso 1 1 calc R
O7 O 0.01721(18) 0.00256(7) 0.72414(15) 0.0474(5) Uani 1 1 d .
C16 C 0.0924(2) 0.02812(10) 0.6820(2) 0.0359(6) Uani 1 1 d .
C17 C 0.1171(2) 0.08127(10) 0.7069(2) 0.0336(6) Uani 1 1 d .
C18 C 0.0486(2) 0.10739(10) 0.7781(2) 0.0334(6) Uani 1 1 d .
C19 C 0.0782(3) 0.15828(10) 0.7979(2) 0.0378(6) Uani 1 1 d .
H19 H 0.0322 0.1767 0.8444 0.045 Uiso 1 1 calc R
C20 C 0.1710(3) 0.18138(10) 0.7520(2) 0.0424(7) Uani 1 1 d .
H20 H 0.1897 0.2155 0.7677 0.051 Uiso 1 1 calc R
C21 C 0.2395(3) 0.15584(10) 0.6821(2) 0.0422(7) Uani 1 1 d .
H21 H 0.3042 0.1723 0.6503 0.051 Uiso 1 1 calc R
C22 C 0.2116(2) 0.10634(10) 0.6598(2) 0.0378(6) Uani 1 1 d .
H22 H 0.2572 0.0888 0.6116 0.045 Uiso 1 1 calc R
O1W O 0.8371(2) 0.35517(9) 0.4826(2) 0.0694(6) Uani 1 1 d D
H11W H 0.876(3) 0.3218(7) 0.509(2) 0.083 Uiso 1 1 d D
H12W H 0.843(3) 0.3729(10) 0.5596(19) 0.083 Uiso 1 1 d D
O2W O 0.1984(2) -0.06684(8) 0.87423(19) 0.0680(6) Uani 1 1 d D
H21W H 0.253(2) -0.0341(9) 0.913(2) 0.082 Uiso 1 1 d D
H22W H 0.118(2) -0.0482(10) 0.814(2) 0.082 Uiso 1 1 d D

loop_
_atom_site_aniso_label
_atom_site_aniso_U_11
_atom_site_aniso_U_22
_atom_site_aniso_U_33
_atom_site_aniso_U_23
_atom_site_aniso_U_13
_atom_site_aniso_U_12
N2 0.0393(12) 0.0279(13) 0.0354(11) 0.0011(9) 0.0132(10) -0.0009(10)
N3 0.0388(11) 0.0320(13) 0.0406(12) -0.0038(10) 0.0151(10) 0.0043(10)
O3 0.0579(11) 0.0509(14) 0.0539(11) 0.0018(10) 0.0336(10) 0.0015(10)
N4 0.0384(11) 0.0297(13) 0.0417(12) -0.0037(10) 0.0153(10) -0.0042(10)
O4 0.0537(11) 0.0291(12) 0.0711(13) -0.0080(10) 0.0284(10) -0.0040(9)
N5 0.0378(11) 0.0316(13) 0.0352(11) -0.0018(10) 0.0118(10) 0.0001(10)
C8 0.0335(13) 0.0264(16) 0.0425(15) -0.0002(12) 0.0092(12) 0.0022(12)
C9 0.0315(13) 0.0304(15) 0.0348(13) 0.0018(11) 0.0117(11) 0.0005(11)
C10 0.0329(13) 0.0264(14) 0.0315(13) 0.0017(11) 0.0072(11) 0.0021(11)
C11 0.0396(14) 0.0374(17) 0.0366(14) 0.0067(12) 0.0066(13) 0.0080(13)
C12 0.0417(15) 0.0339(16) 0.0432(15) -0.0085(13) 0.0148(13) 0.0006(13)
C13 0.0536(16) 0.0307(16) 0.0506(16) 0.0046(13) 0.0190(13) -0.0069(14)
C14 0.0550(17) 0.046(2) 0.0606(18) -0.0154(15) 0.0233(15) 0.0061(15)
C15 0.0491(16) 0.0411(18) 0.0627(18) -0.0039(14) 0.0310(14) -0.0086(14)
C1 0.0353(13) 0.0282(15) 0.0373(14) 0.0002(11) 0.0085(12) 0.0037(12)
N1 0.0469(13) 0.0327(13) 0.0488(13) 0.0008(10) 0.0190(11) -0.0006(11)
O1 0.0538(11) 0.0266(11) 0.0684(12) -0.0077(9) 0.0308(10) -0.0028(9)
C2 0.0317(13) 0.0265(14) 0.0370(14) 0.0020(11) 0.0059(11) 0.0014(11)
O2 0.0513(11) 0.0312(11) 0.0688(12) -0.0008(9) 0.0295(9) -0.0077(10)
C3 0.0361(14) 0.0313(15) 0.0337(14) 0.0030(11) 0.0047(12) 0.0025(12)
C4 0.0495(16) 0.0317(17) 0.0417(15) -0.0032(12) 0.0106(13) 0.0026(13)
C5 0.0617(18) 0.0265(16) 0.0561(17) -0.0058(13) 0.0184(15) -0.0060(14)
C6 0.0549(17) 0.0310(17) 0.0614(18) -0.0017(14) 0.0244(15) -0.0059(14)
C7 0.0445(15) 0.0276(16) 0.0531(16) 0.0007(12) 0.0194(13) 0.0015(13)
N7 0.0360(11) 0.0236(12) 0.0360(11) -0.0014(9) 0.0153(9) -0.0007(10)
N8 0.0325(11) 0.0280(12) 0.0394(12) 0.0006(9) 0.0117(9) -0.0045(10)
O8 0.0453(10) 0.0447(13) 0.0514(11) -0.0012(9) 0.0290(9) -0.0004(9)
N9 0.0366(11) 0.0247(12) 0.0427(12) 0.0024(9) 0.0171(10) 0.0037(10)
O9 0.0502(11) 0.0227(10) 0.0557(11) -0.0038(8) 0.0216(9) -0.0041(9)
N10 0.0335(11) 0.0264(12) 0.0417(12) 0.0034(9) 0.0152(10) -0.0026(10)
C23 0.0325(13) 0.0276(15) 0.0305(13) 0.0014(11) 0.0073(11) 0.0009(11)
C24 0.0314(12) 0.0253(14) 0.0307(12) 0.0015(10) 0.0107(11) 0.0016(11)
C25 0.0289(12) 0.0246(14) 0.0332(13) 0.0031(11) 0.0081(11) 0.0004(11)
C26 0.0319(13) 0.0382(17) 0.0326(14) 0.0012(12) 0.0085(12) 0.0008(12)
C27 0.0377(14) 0.0302(16) 0.0498(16) 0.0085(13) 0.0152(12) 0.0006(13)
C28 0.0514(15) 0.0282(16) 0.0504(16) -0.0038(12) 0.0209(13) 0.0061(13)
C29 0.0449(15) 0.0376(18) 0.0559(17) 0.0000(13) 0.0202(13) -0.0124(13)
C30 0.0584(17) 0.0344(17) 0.0588(17) 0.0034(13) 0.0372(14) 0.0098(14)
N6 0.0542(14) 0.0351(14) 0.0511(13) -0.0062(11) 0.0215(11) -0.0060(12)
O6 0.0657(12) 0.0275(11) 0.0644(12) -0.0047(9) 0.0335(10) -0.0004(10)
O7 0.0543(11) 0.0325(12) 0.0604(12) -0.0021(10) 0.0238(10) -0.0064(10)
C16 0.0402(14) 0.0285(15) 0.0392(14) -0.0003(12) 0.0098(12) 0.0025(13)
C17 0.0386(14) 0.0264(15) 0.0333(13) 0.0034(11) 0.0031(12) -0.0008(12)
C18 0.0361(13) 0.0306(15) 0.0313(13) 0.0035(11) 0.0039(11) -0.0001(12)
C19 0.0476(15) 0.0271(15) 0.0367(14) 0.0016(12) 0.0063(12) 0.0049(13)
C20 0.0577(17) 0.0255(15) 0.0423(15) 0.0020(12) 0.0084(14) -0.0007(14)
C21 0.0535(16) 0.0319(17) 0.0441(15) 0.0043(13) 0.0174(13) -0.0042(14)
C22 0.0446(15) 0.0304(16) 0.0390(14) 0.0035(12) 0.0109(12) -0.0023(13)
O1W 0.0700(14) 0.0482(15) 0.0979(17) 0.0062(13) 0.0354(13) 0.0035(12)
O2W 0.0757(15) 0.0530(16) 0.0779(15) -0.0057(12) 0.0231(12) -0.0095(13)

loop_
_atom_type_symbol
_atom_type_description
_atom_type_scat_dispersion_real
_atom_type_scat_dispersion_imag
_atom_type_scat_source
C C 0.0033 0.0016 'International Tables Vol C Tables 4.2.6.8 and 6.1.1.4'
H H 0.0000 0.0000 'International Tables Vol C Tables 4.2.6.8 and 6.1.1.4'
N N 0.0061 0.0033 'International Tables Vol C Tables 4.2.6.8 and 6.1.1.4'
O O 0.0106 0.0060 'International Tables Vol C Tables 4.2.6.8 and 6.1.1.4'

loop_
_geom_angle_atom_site_label_1
_geom_angle_atom_site_label_2
_geom_angle_atom_site_label_3
_geom_angle
C10 N2 C11 119.7(2)
C10 N2 C13 120.7(2)
C11 N2 C13 119.6(2)
C8 N3 C11 126.5(2)
C8 N3 C14 118.5(2)
C11 N3 C14 115.0(2)
C12 N4 C9 106.2(2)
C12 N4 C15 126.4(2)
C9 N4 C15 127.4(2)
C12 N5 C10 103.2(2)
O4 C8 N3 121.4(2)
O4 C8 C9 126.3(2)
N3 C8 C9 112.3(2)
C10 C9 N4 104.9(2)
C10 C9 C8 123.2(2)
N4 C9 C8 131.9(2)
N5 C10 C9 112.2(2)
N5 C10 N2 126.4(2)
C9 C10 N2 121.4(2)
O3 C11 N2 121.8(3)
O3 C11 N3 121.3(3)
N2 C11 N3 116.9(2)
N5 C12 N4 113.5(2)
N5 C12 H12 123.3
N4 C12 H12 123.3
N2 C13 H13A 109.5
N2 C13 H13B 109.5
H13A C13 H13B 109.5
N2 C13 H13C 109.5
H13A C13 H13C 109.5
H13B C13 H13C 109.5
N3 C14 H14A 109.5
N3 C14 H14B 109.5
H14A C14 H14B 109.5
N3 C14 H14C 109.5
H14A C14 H14C 109.5
H14B C14 H14C 109.5
N4 C15 H15A 109.5
N4 C15 H15B 109.5
H15A C15 H15B 109.5
N4 C15 H15C 109.5
H15A C15 H15C 109.5
H15B C15 H15C 109.5
O2 C1 O1 121.2(2)
O2 C1 C2 124.4(2)
O1 C1 C2 114.4(2)
C3 N1 H1A 120.0
C3 N1 H1B 120.0
H1A N1 H1B 120.0
C1 O1 H1X 109.5
C7 C2 C3 119.3(2)
C7 C2 C1 119.5(2)
C3 C2 C1 121.2(2)
N1 C3 C2 122.8(2)
N1 C3 C4 119.1(2)
C2 C3 C4 118.1(2)
C5 C4 C3 121.1(3)
C5 C4 H4 119.5
C3 C4 H4 119.5
C4 C5 C6 121.1(3)
C4 C5 H5 119.5
C6 C5 H5 119.5
C7 C6 C5 118.7(3)
C7 C6 H6 120.7
C5 C6 H6 120.7
C6 C7 C2 121.8(3)
C6 C7 H7 119.1
C2 C7 H7 119.1
C25 N7 C26 119.4(2)
C25 N7 C28 121.5(2)
C26 N7 C28 119.1(2)
C26 N8 C23 126.7(2)
C26 N8 C29 115.0(2)
C23 N8 C29 118.2(2)
C27 N9 C24 106.4(2)
C27 N9 C30 127.1(2)
C24 N9 C30 126.5(2)
C27 N10 C25 103.5(2)
O9 C23 N8 121.5(2)
O9 C23 C24 127.1(2)
N8 C23 C24 111.4(2)
C25 C24 N9 104.7(2)
C25 C24 C23 123.8(2)
N9 C24 C23 131.5(2)
N10 C25 C24 112.2(2)
N10 C25 N7 126.4(2)
C24 C25 N7 121.4(2)
O8 C26 N7 121.7(2)
O8 C26 N8 121.0(2)
N7 C26 N8 117.2(2)
N10 C27 N9 113.2(2)
N10 C27 H27 123.4
N9 C27 H27 123.4
N7 C28 H28A 109.5
N7 C28 H28B 109.5
H28A C28 H28B 109.5
N7 C28 H28C 109.5
H28A C28 H28C 109.5
H28B C28 H28C 109.5
N8 C29 H29A 109.5
N8 C29 H29B 109.5
H29A C29 H29B 109.5
N8 C29 H29C 109.5
H29A C29 H29C 109.5
H29B C29 H29C 109.5
N9 C30 H30A 109.5
N9 C30 H30B 109.5
H30A C30 H30B 109.5
N9 C30 H30C 109.5
H30A C30 H30C 109.5
H30B C30 H30C 109.5
C18 N6 H6A 120.0
C18 N6 H6B 120.0
H6A N6 H6B 120.0
C16 O6 H6X 109.5
O7 C16 O6 121.5(2)
O7 C16 C17 123.9(2)
O6 C16 C17 114.7(2)
C22 C17 C18 119.4(2)
C22 C17 C16 119.2(2)
C18 C17 C16 121.4(2)
N6 C18 C19 118.9(2)
N6 C18 C17 123.2(2)
C19 C18 C17 117.9(2)
C20 C19 C18 121.3(3)
C20 C19 H19 119.3
C18 C19 H19 119.3
C19 C20 C21 121.2(3)
C19 C20 H20 119.4
C21 C20 H20 119.4
C22 C21 C20 118.9(3)
C22 C21 H21 120.5
C20 C21 H21 120.5
C21 C22 C17 121.3(3)
C21 C22 H22 119.4
C17 C22 H22 119.4
H11W O1W H12W 101.5(18)
H21W O2W H22W 98.4(17)

loop_
_geom_bond_atom_site_label_1
_geom_bond_atom_site_label_2
_geom_bond_distance
N2 C10 1.372(3)
N2 C11 1.379(3)
N2 C13 1.457(3)
N3 C8 1.395(3)
N3 C11 1.398(3)
N3 C14 1.466(3)
O3 C11 1.218(3)
N4 C12 1.339(3)
N4 C9 1.387(3)
N4 C15 1.453(3)
O4 C8 1.234(3)
N5 C12 1.336(3)
N5 C10 1.358(3)
C8 C9 1.411(3)
C9 C10 1.366(3)
C12 H12 0.9500
C13 H13A 0.9800
C13 H13B 0.9800
C13 H13C 0.9800
C14 H14A 0.9800
C14 H14B 0.9800
C14 H14C 0.9800
C15 H15A 0.9800
C15 H15B 0.9800
C15 H15C 0.9800
C1 O2 1.223(3)
C1 O1 1.329(3)
C1 C2 1.479(3)
N1 C3 1.360(3)
N1 H1A 0.8800
N1 H1B 0.8800
O1 H1X 0.8400
C2 C7 1.404(3)
C2 C3 1.407(3)
C3 C4 1.411(4)
C4 C5 1.368(4)
C4 H4 0.9500
C5 C6 1.392(4)
C5 H5 0.9500
C6 C7 1.374(4)
C6 H6 0.9500
C7 H7 0.9500
N7 C25 1.379(3)
N7 C26 1.380(3)
N7 C28 1.461(3)
N8 C26 1.393(3)
N8 C23 1.411(3)
N8 C29 1.461(3)
O8 C26 1.217(3)
N9 C27 1.337(3)
N9 C24 1.387(3)
N9 C30 1.463(3)
O9 C23 1.225(3)
N10 C27 1.334(3)
N10 C25 1.353(3)
C23 C24 1.414(3)
C24 C25 1.365(3)
C27 H27 0.9500
C28 H28A 0.9800
C28 H28B 0.9800
C28 H28C 0.9800
C29 H29A 0.9800
C29 H29B 0.9800
C29 H29C 0.9800
C30 H30A 0.9800
C30 H30B 0.9800
C30 H30C 0.9800
N6 C18 1.356(3)
N6 H6A 0.8800
N6 H6B 0.8800
O6 C16 1.319(3)
O6 H6X 0.8400
O7 C16 1.227(3)
C16 C17 1.473(3)
C17 C22 1.405(3)
C17 C18 1.413(3)
C18 C19 1.413(4)
C19 C20 1.358(3)
C19 H19 0.9500
C20 C21 1.394(4)
C20 H20 0.9500
C21 C22 1.377(4)
C21 H21 0.9500
C22 H22 0.9500
O1W H11W 1.005(17)
O1W H12W 1.028(17)
O2W H21W 1.090(17)
O2W H22W 1.087(17)
